data_2007288
loop_
_publ_author_name
'Namgung, Hae'
'Kim, Seung-Bin'
'Suh, Il-Hwan'

_publ_section_title
;
 Bis[<i>N</i>-methylphenazinium(1+)] Tetranitropalladate(II)
;
_journal_issue 5
_journal_name_full 'Acta Crystallographica Section C'
_journal_page_first 612
_journal_page_last 614
_journal_paper_doi 10.1107/S0108270197007208
_journal_volume 54
_journal_year 1998
_chemical_formula_iupac '(C13 H11 N2)2 , [Pd (N O2)4]'
_chemical_formula_moiety '2(C13 H11 N2),[Pd (N O2)4]'
_chemical_formula_sum 'C26 H22 N8 O8 Pd'
_chemical_formula_weight 680.92
_chemical_name_systematic
;
Bis(N-Methylphenazinium)tetranitropalladate(II)
;
_space_group_IT_number 14
_symmetry_cell_setting monoclinic
_symmetry_space_group_name_Hall '-P 2yn'
_symmetry_space_group_name_H-M 'P 1 21/n 1'
_audit_creation_method SHELXL93
_cell_angle_alpha 90.00
_cell_angle_beta 94.14(2)
_cell_angle_gamma 90.00
_cell_formula_units_Z 2
_cell_length_a 10.898(4)
_cell_length_b 8.807(2)
_cell_length_c 14.189(2)
_cell_measurement_reflns_used 25
_cell_measurement_temperature 293(2)
_cell_measurement_theta_max 13.46
_cell_measurement_theta_min 11.91
_cell_volume 1358.3(6)
_computing_cell_refinement SDP-Plus
_computing_data_collection 'SDP-Plus (B.A. Frenz & Associates, Inc, 1983)'
_computing_data_reduction SDP-Plus
_computing_molecular_graphics 'ORTEPII (Johnson, 1976)'
_computing_publication_material SHELXL93
_computing_structure_refinement 'SHELXL93 (Sheldrick, 1993)'
_computing_structure_solution 'SHELXS86 (Sheldrick, 1990)'
_diffrn_ambient_temperature 293(2)
_diffrn_measurement_device 'ENRAF-NONIUS CAD4-diffractometer'
_diffrn_radiation_monochromator graphite
_diffrn_radiation_source 'fine-focus sealed tube'
_diffrn_radiation_type MoK\a
_diffrn_radiation_wavelength 0.71073
_diffrn_reflns_av_R_equivalents 0.0000
_diffrn_reflns_av_sigmaI/netI 0.0501
_diffrn_reflns_limit_h_max 12
_diffrn_reflns_limit_h_min 0
_diffrn_reflns_limit_k_max 10
_diffrn_reflns_limit_k_min 0
_diffrn_reflns_limit_l_max 16
_diffrn_reflns_limit_l_min -16
_diffrn_reflns_number 2383
_diffrn_reflns_theta_max 24.97
_diffrn_reflns_theta_min 2.28
_diffrn_standards_decay_% -0.0464
_diffrn_standards_interval_time 60
_diffrn_standards_number 3
_exptl_absorpt_coefficient_mu 0.749
_exptl_absorpt_correction_T_max 0.984
_exptl_absorpt_correction_T_min 0.886
_exptl_absorpt_correction_type 'integration (B.A. Frenz & Associates Inc, 1983)'
_exptl_crystal_colour brown
_exptl_crystal_density_diffrn 1.665
_exptl_crystal_density_method x-ray
_exptl_crystal_description tablet
_exptl_crystal_F_000 688
_exptl_crystal_size_max 0.30
_exptl_crystal_size_mid 0.24
_exptl_crystal_size_min 0.06
_refine_diff_density_max 0.274
_refine_diff_density_min -0.218
_refine_ls_extinction_method none
_refine_ls_goodness_of_fit_all 1.102
_refine_ls_goodness_of_fit_obs 1.253
_refine_ls_hydrogen_treatment refxyz
_refine_ls_matrix_type full
_refine_ls_number_parameters 229
_refine_ls_number_reflns 2383
_refine_ls_number_restraints 0
_refine_ls_restrained_S_all 1.102
_refine_ls_restrained_S_obs 1.253
_refine_ls_R_factor_all 0.0554
_refine_ls_R_factor_obs .0293
_refine_ls_shift/esd_max '< 0.001'
_refine_ls_shift/esd_mean '< 0.001'
_refine_ls_structure_factor_coef Fsqd
_refine_ls_weighting_details 'w = 1/[\s^2^(Fo^2^)+(0.0164P)^2^] where P=(Fo^2^+2Fc^2^)/3'
_refine_ls_weighting_scheme calc
_refine_ls_wR_factor_all 0.0617
_refine_ls_wR_factor_obs .0577
_reflns_number_observed 1683
_reflns_number_total 2383
_reflns_observed_criterion >2sigma(I)
_cod_data_source_file ta1144.cif
_cod_data_source_block ta1144
_cod_depositor_comments
;
The following automatic conversions were performed:

'_refine_ls_weighting_scheme' value 'calc w =
1/[\s^2^(Fo^2^)+(0.0164P)^2^] where P=(Fo^2^+2Fc^2^)/3' was changed
to 'calc'. New tag '_refine_ls_weighting_details' was created. The
value of the new tag was set to 'w = 1/[\s^2^(Fo^2^)+(0.0164P)^2^]
where P=(Fo^2^+2Fc^2^)/3'.

Automatic conversion script
Id: cif_fix_values 3143 2015-03-26 13:38:13Z robertas 
;
_cod_original_sg_symbol_H-M 'P 21/n'
_cod_database_code 2007288

loop_
_symmetry_equiv_pos_as_xyz
'x, y, z'
'-x+1/2, y+1/2, -z+1/2'
'-x, -y, -z'
'x-1/2, -y-1/2, z-1/2'

loop_
_atom_site_aniso_label
_atom_site_aniso_U_11
_atom_site_aniso_U_22
_atom_site_aniso_U_33
_atom_site_aniso_U_12
_atom_site_aniso_U_13
_atom_site_aniso_U_23
Pd .0300(2) .0332(2) .0342(2) -.0028(2) .00235(11) -.0018(2)
N1 .0385(13) .0469(14) .0399(13) -.002(2) -.0020(10) -.003(2)
O1 .062(2) .072(2) .066(2) .025(2) -.0115(14) -.005(2)
O2 .085(2) .079(2) .065(2) .025(2) -.030(2) -.031(2)
N2 .035(2) .040(2) .0412(15) -.0019(13) .0053(12) -.0058(14)
O3 .068(2) .056(2) .109(2) -.001(2) .021(2) .021(2)
O4 .053(2) .072(2) .096(2) -.006(2) .0282(15) .009(2)
C1 .053(2) .072(3) .050(2) -.008(3) .010(2) .004(3)
N3 .0346(14) .041(2) .0377(14) .0029(11) .0009(11) .0061(11)
C2 .0328(14) .031(2) .045(2) .006(2) -.0012(12) .002(2)
C3 .041(2) .043(2) .055(2) -.004(2) .000(2) .007(2)
C4 .051(2) .042(2) .066(3) -.006(2) -.008(2) -.001(2)
C5 .077(3) .041(2) .049(2) .005(2) -.011(2) -.003(2)
C6 .061(2) .042(3) .044(2) .004(2) .004(2) .001(2)
C7 .042(2) .033(2) .041(2) .0067(14) -.0006(13) .0072(14)
N4 .0377(15) .037(2) .047(2) .0040(13) .0039(12) .0086(14)
C8 .033(2) .030(2) .054(2) .0058(15) -.0009(15) .008(2)
C9 .039(2) .039(2) .067(2) .0014(15) -.002(2) .009(2)
C10 .048(2) .042(2) .084(3) -.007(2) -.017(2) .004(2)
C11 .069(3) .052(2) .060(2) -.004(2) -.014(2) -.009(2)
C12 .052(2) .048(2) .048(2) .001(2) -.003(2) .000(2)
C13 .034(2) .030(2) .049(2) .0057(14) -.0054(15) .004(2)

loop_
_atom_site_label
_atom_site_fract_x
_atom_site_fract_y
_atom_site_fract_z
_atom_site_U_iso_or_equiv
_atom_site_thermal_displace_type
_atom_site_calc_flag
_atom_site_refinement_flags
_atom_site_occupancy
_atom_site_disorder_group
_atom_site_type_symbol
Pd .5000 .0000 .5000 .03248(10) Uani d S 1 . Pd
N1 .6237(2) -.0023(4) .6132(2) .0420(6) Uani d . 1 . N
O1 .7003(2) -.1029(3) .6252(2) .0671(8) Uani d . 1 . O
O2 .6212(3) .0997(4) .6716(2) .0782(9) Uani d . 1 . O
N2 .6042(2) .1579(3) .4367(2) .0388(6) Uani d . 1 . N
O3 .5601(3) .2749(3) .4083(2) .0769(9) Uani d . 1 . O
O4 .7118(2) .1301(3) .4302(2) .0726(8) Uani d . 1 . O
C1 .2073(4) .0044(7) .1320(3) .0580(9) Uani d . 1 . C
N3 .2796(2) .0482(3) .0516(2) .0379(7) Uani d . 1 . N
C2 .2516(3) -.0131(4) -.0353(2) .0365(7) Uani d . 1 . C
C3 .1552(3) -.1185(4) -.0540(3) .0466(9) Uani d . 1 . C
C4 .1320(3) -.1716(4) -.1432(3) .0537(10) Uani d . 1 . C
C5 .2034(4) -.1284(4) -.2175(3) .0563(10) Uani d . 1 . C
C6 .2967(4) -.0305(4) -.2014(2) .0488(10) Uani d . 1 . C
C7 .3256(3) .0302(3) -.1102(2) .0389(9) Uani d . 1 . C
N4 .4199(2) .1258(3) -.0977(2) .0404(6) Uani d . 1 . N
C8 .4430(3) .1868(4) -.0119(2) .0391(8) Uani d . 1 . C
C9 .5423(3) .2917(4) .0020(3) .0486(9) Uani d . 1 . C
C10 .5673(4) .3550(4) .0873(3) .0590(11) Uani d . 1 . C
C11 .4974(4) .3180(5) .1632(3) .0613(11) Uani d . 1 . C
C12 .4026(3) .2192(4) .1547(3) .0498(9) Uani d . 1 . C
C13 .3733(3) .1512(3) .0663(2) .0381(7) Uani d . 1 . C
H1 .260(3) -.038(4) .184(2) .050 Uiso d . 1 . H
H2 .146(3) -.046(4) .111(2) .050 Uiso d . 1 . H
H3 .169(3) .086(4) .147(3) .050 Uiso d . 1 . H
H4 .108(3) -.154(4) -.006(2) .050 Uiso d . 1 . H
H5 .065(3) -.235(4) -.154(2) .050 Uiso d . 1 . H
H6 .186(3) -.163(4) -.278(2) .050 Uiso d . 1 . H
H7 .350(3) -.008(4) -.251(2) .050 Uiso d . 1 . H
H8 .583(3) .312(4) -.058(2) .050 Uiso d . 1 . H
H9 .630(3) .418(4) .096(2) .050 Uiso d . 1 . H
H10 .514(3) .358(4) .221(2) .050 Uiso d . 1 . H
H11 .363(3) .197(4) .204(2) .050 Uiso d . 1 . H

loop_
_atom_type_symbol
_atom_type_description
_atom_type_scat_dispersion_real
_atom_type_scat_dispersion_imag
_atom_type_scat_source
C C 0.0033 0.0016 'International Tables Vol C Tables 4.2.6.8 and 6.1.1.4'
H H 0.0000 0.0000 'International Tables Vol C Tables 4.2.6.8 and 6.1.1.4'
N N 0.0061 0.0033 'International Tables Vol C Tables 4.2.6.8 and 6.1.1.4'
O O 0.0106 0.0060 'International Tables Vol C Tables 4.2.6.8 and 6.1.1.4'
Pd Pd -0.9988 1.0072 'International Tables Vol C Tables 4.2.6.8 and 6.1.1.4'

loop_
_geom_angle_atom_site_label_1
_geom_angle_atom_site_label_2
_geom_angle_atom_site_label_3
_geom_angle_site_symmetry_1
_geom_angle_site_symmetry_3
_geom_angle
_geom_angle_publ_flag
N1 Pd N1 3_656 . 180.0 ?
N1 Pd N2 3_656 . 90.20(11) ?
N1 Pd N2 . . 89.80(11) yes
N1 Pd N2 3_656 3_656 89.80(11) ?
N1 Pd N2 . 3_656 90.20(11) ?
N2 Pd N2 . 3_656 180.0 ?
O1 N1 O2 . . 119.1(2) yes
O1 N1 Pd . . 121.8(2) yes
O2 N1 Pd . . 119.0(2) yes
O3 N2 O4 . . 121.2(3) yes
O3 N2 Pd . . 120.8(2) yes
O4 N2 Pd . . 118.0(2) yes
N3 C1 H1 . . 111.5(19) ?
N3 C1 H2 . . 109.(2) ?
H1 C1 H2 . . 118.(3) ?
N3 C1 H3 . . 106.(3) ?
H1 C1 H3 . . 113.(3) ?
H2 C1 H3 . . 98.(3) ?
C2 N3 C13 . . 121.1(3) yes
C2 N3 C1 . . 119.8(3) yes
C13 N3 C1 . . 119.1(3) yes
N3 C2 C3 . . 123.0(3) yes
N3 C2 C7 . . 117.8(3) yes
C3 C2 C7 . . 119.1(3) yes
C4 C3 C2 . . 119.2(3) yes
C4 C3 H4 . . 120.(2) ?
C2 C3 H4 . . 121.(2) ?
C3 C4 C5 . . 122.0(4) yes
C3 C4 H5 . . 117.(2) ?
C5 C4 H5 . . 121.(2) ?
C6 C5 C4 . . 119.9(4) yes
C6 C5 H6 . . 119.(2) ?
C4 C5 H6 . . 122.(2) ?
C5 C6 C7 . . 121.1(4) yes
C5 C6 H7 . . 120.(2) ?
C7 C6 H7 . . 119.(2) ?
N4 C7 C6 . . 118.7(3) yes
N4 C7 C2 . . 122.7(3) yes
C6 C7 C2 . . 118.6(3) yes
C7 N4 C8 . . 117.9(3) yes
N4 C8 C13 . . 123.0(3) yes
N4 C8 C9 . . 118.5(3) yes
C13 C8 C9 . . 118.4(3) yes
C10 C9 C8 . . 119.8(4) yes
C10 C9 H8 . . 128.2(19) ?
C8 C9 H8 . . 112.0(19) ?
C9 C10 C11 . . 120.7(4) yes
C9 C10 H9 . . 120.(2) ?
C11 C10 H9 . . 120.(2) ?
C12 C11 C10 . . 122.4(4) yes
C12 C11 H10 . . 116.(2) ?
C10 C11 H10 . . 122.(2) ?
C11 C12 C13 . . 118.5(4) yes
C11 C12 H11 . . 120.(2) ?
C13 C12 H11 . . 122.(2) ?
N3 C13 C12 . . 122.4(3) yes
N3 C13 C8 . . 117.4(3) yes
C12 C13 C8 . . 120.2(3) yes

loop_
_geom_bond_atom_site_label_1
_geom_bond_atom_site_label_2
_geom_bond_site_symmetry_2
_geom_bond_distance
_geom_bond_publ_flag
Pd N1 3_656 2.021(2) ?
Pd N1 . 2.021(2) yes
Pd N2 . 2.044(3) yes
Pd N2 3_656 2.044(3) ?
N1 O1 . 1.221(4) yes
N1 O2 . 1.224(4) yes
N2 O3 . 1.195(4) yes
N2 O4 . 1.208(3) yes
C1 N3 . 1.484(4) yes
C1 H1 . .98(3) ?
C1 H2 . .84(3) ?
C1 H3 . .86(3) ?
N3 C2 . 1.360(4) yes
N3 C13 . 1.371(4) yes
C2 C3 . 1.413(5) yes
C2 C7 . 1.431(4) yes
C3 C4 . 1.356(5) yes
C3 H4 . .94(3) ?
C4 C5 . 1.407(5) yes
C4 H5 . .92(3) ?
C5 C6 . 1.340(6) yes
C5 H6 . .92(3) ?
C6 C7 . 1.413(5) yes
C6 H7 . .96(3) ?
C7 N4 . 1.331(4) yes
N4 C8 . 1.337(4) yes
C8 C13 . 1.424(4) yes
C8 C9 . 1.426(4) yes
C9 C10 . 1.342(5) yes
C9 H8 . 1.00(3) ?
C10 C11 . 1.401(6) yes
C10 H9 . .88(3) ?
C11 C12 . 1.350(5) yes
C11 H10 . .89(3) ?
C12 C13 . 1.405(5) yes
C12 H11 . .88(3) ?
